data_7116846
loop_
_publ_author_name
'Stephane A. Baudron'
'Herve Ruffin'
'Mir Wais Hosseini'

_publ_section_title
;
 On Zn(II) 2,2'-bisdipyrrin circular helicates
;
_journal_name_full Chem.Commun.
_journal_page_first 5906
_journal_paper_doi 10.1039/C5cc00724K
_journal_volume 51
_journal_year 2015
_chemical_formula_moiety 'C34 H24 N4 Ni O4'
_chemical_formula_sum 'C34 H24 N4 Ni O4'
_chemical_formula_weight 611.28
_chemical_name_systematic
;
 ?
;
_space_group_IT_number 15
_symmetry_cell_setting monoclinic
_symmetry_space_group_name_Hall '-C 2yc'
_symmetry_space_group_name_H-M 'C 1 2/c 1'
_atom_sites_solution_hydrogens geom
_atom_sites_solution_primary direct
_atom_sites_solution_secondary difmap
_audit_creation_method SHELXL-97
_audit_update_record
;
2014-12-17 deposited with the CCDC.
2015-02-19 downloaded from the CCDC.
;
_cell_angle_alpha 90.00
_cell_angle_beta 100.7240(10)
_cell_angle_gamma 90.00
_cell_formula_units_Z 4
_cell_length_a 34.4732(8)
_cell_length_b 9.8680(2)
_cell_length_c 7.9143(2)
_cell_measurement_reflns_used 9963
_cell_measurement_temperature 173(2)
_cell_measurement_theta_max 29.98
_cell_measurement_theta_min 2.41
_cell_volume 2645.28(11)
_computing_cell_refinement 'Bruker SAINT'
_computing_data_collection 'Bruker APEX2'
_computing_data_reduction 'Bruker SAINT'
_computing_molecular_graphics 'Bruker SHELXTL'
_computing_publication_material 'Bruker SHELXTL'
_computing_structure_refinement 'SHELXL-97 (Sheldrick, 2008)'
_computing_structure_solution 'SHELXS-97 (Sheldrick, 2008)'
_diffrn_ambient_temperature 173(2)
_diffrn_measured_fraction_theta_full 0.992
_diffrn_measured_fraction_theta_max 0.992
_diffrn_measurement_device_type 'Bruker APEX-II CCD'
_diffrn_measurement_method '\f and \w scans'
_diffrn_radiation_monochromator graphite
_diffrn_radiation_source 'fine-focus sealed tube'
_diffrn_radiation_type MoK\a
_diffrn_radiation_wavelength 0.71073
_diffrn_reflns_av_R_equivalents 0.0270
_diffrn_reflns_av_sigmaI/netI 0.0163
_diffrn_reflns_limit_h_max 48
_diffrn_reflns_limit_h_min -48
_diffrn_reflns_limit_k_max 12
_diffrn_reflns_limit_k_min -9
_diffrn_reflns_limit_l_max 11
_diffrn_reflns_limit_l_min -11
_diffrn_reflns_number 28830
_diffrn_reflns_theta_full 29.59
_diffrn_reflns_theta_max 29.59
_diffrn_reflns_theta_min 1.20
_exptl_absorpt_coefficient_mu 0.784
_exptl_absorpt_correction_T_max 0.9187
_exptl_absorpt_correction_T_min 0.9187
_exptl_absorpt_correction_type multi-scan
_exptl_absorpt_process_details sadabs
_exptl_crystal_colour black
_exptl_crystal_density_diffrn 1.535
_exptl_crystal_density_meas 'not measured'
_exptl_crystal_density_method 'not measured'
_exptl_crystal_description prism
_exptl_crystal_F_000 1264
_exptl_crystal_size_max 0.11
_exptl_crystal_size_mid 0.11
_exptl_crystal_size_min 0.11
_refine_diff_density_max 0.427
_refine_diff_density_min -0.343
_refine_diff_density_rms 0.072
_refine_ls_extinction_method none
_refine_ls_goodness_of_fit_ref 1.141
_refine_ls_hydrogen_treatment constr
_refine_ls_matrix_type full
_refine_ls_number_parameters 196
_refine_ls_number_reflns 3688
_refine_ls_number_restraints 0
_refine_ls_restrained_S_all 1.141
_refine_ls_R_factor_all 0.0369
_refine_ls_R_factor_gt 0.0310
_refine_ls_shift/su_max 0.000
_refine_ls_shift/su_mean 0.000
_refine_ls_structure_factor_coef Fsqd
_refine_ls_weighting_details 'calc w=1/[\s^2^(Fo^2^)+(0.0500P)^2^+2.5665P] where P=(Fo^2^+2Fc^2^)/3'
_refine_ls_weighting_scheme calc
_refine_ls_wR_factor_gt 0.0879
_refine_ls_wR_factor_ref 0.1003
_reflns_number_gt 3289
_reflns_number_total 3688
_reflns_threshold_expression >2sigma(I)
_cod_data_source_file c5cc00724k2.cif
_cod_data_source_block compound2b
_cod_original_sg_symbol_H-M 'C2/c  '
_cod_database_code 7116846

loop_
_symmetry_equiv_pos_as_xyz
'x, y, z'
'-x, y, -z+1/2'
'x+1/2, y+1/2, z'
'-x+1/2, y+1/2, -z+1/2'
'-x, -y, -z'
'x, -y, z-1/2'
'-x+1/2, -y+1/2, -z'
'x+1/2, -y+1/2, z-1/2'

loop_
_atom_site_label
_atom_site_type_symbol
_atom_site_fract_x
_atom_site_fract_y
_atom_site_fract_z
_atom_site_U_iso_or_equiv
_atom_site_adp_type
_atom_site_occupancy
_atom_site_symmetry_multiplicity
_atom_site_calc_flag
_atom_site_refinement_flags
C1 C 0.46080(5) 0.05580(17) 0.1180(2) 0.0244(3) Uani 1 1 d .
H1 H 0.4846 0.0140 0.1107 0.029 Uiso 1 1 calc R
C2 C 0.42357(5) -0.00360(18) 0.0611(2) 0.0269(3) Uani 1 1 d .
H2 H 0.4185 -0.0887 0.0113 0.032 Uiso 1 1 calc R
C3 C 0.39620(4) 0.08982(17) 0.0941(2) 0.0239(3) Uani 1 1 d .
H3 H 0.3689 0.0790 0.0722 0.029 Uiso 1 1 calc R
C4 C 0.41745(4) 0.20624(16) 0.16812(19) 0.0207(3) Uani 1 1 d .
C5 C 0.40122(4) 0.33350(17) 0.19569(19) 0.0214(3) Uani 1 1 d .
C6 C 0.42418(4) 0.45096(17) 0.2239(2) 0.0246(3) Uani 1 1 d .
C7 C 0.41426(5) 0.59024(18) 0.2457(2) 0.0290(3) Uani 1 1 d .
H7 H 0.3893 0.6237 0.2513 0.035 Uiso 1 1 calc R
C8 C 0.44831(5) 0.66553(19) 0.2571(3) 0.0318(4) Uani 1 1 d .
H8 H 0.4508 0.7589 0.2705 0.038 Uiso 1 1 calc R
C9 C 0.47881(5) 0.57205(17) 0.2441(2) 0.0280(3) Uani 1 1 d .
C10 C 0.35769(4) 0.34316(16) 0.18478(18) 0.0207(3) Uani 1 1 d .
C11 C 0.33834(4) 0.25438(17) 0.27976(19) 0.0218(3) Uani 1 1 d .
H11 H 0.3528 0.1887 0.3486 0.026 Uiso 1 1 calc R
C12 C 0.29780(4) 0.26319(16) 0.27255(18) 0.0210(3) Uani 1 1 d .
H12 H 0.2853 0.2037 0.3363 0.025 Uiso 1 1 calc R
C13 C 0.27596(4) 0.36152(16) 0.16942(18) 0.0196(3) Uani 1 1 d .
C14 C 0.29478(4) 0.44877(17) 0.07240(19) 0.0235(3) Uani 1 1 d .
H14 H 0.2802 0.5136 0.0025 0.028 Uiso 1 1 calc R
C15 C 0.33528(4) 0.43958(17) 0.0793(2) 0.0239(3) Uani 1 1 d .
H15 H 0.3476 0.4979 0.0135 0.029 Uiso 1 1 calc R
C16 C 0.23263(4) 0.37729(16) 0.16051(18) 0.0209(3) Uani 1 1 d .
C17 C 0.17768(5) 0.31016(19) 0.2760(2) 0.0287(4) Uani 1 1 d .
H17A H 0.1713 0.4030 0.2944 0.043 Uiso 1 1 calc R
H17B H 0.1711 0.2552 0.3666 0.043 Uiso 1 1 calc R
H17C H 0.1629 0.2801 0.1675 0.043 Uiso 1 1 calc R
N1 N 0.45794(4) 0.17988(13) 0.18405(17) 0.0213(3) Uani 1 1 d .
N2 N 0.46413(4) 0.44504(14) 0.22544(19) 0.0259(3) Uani 1 1 d .
O1 O 0.21187(3) 0.45292(13) 0.06312(16) 0.0296(3) Uani 1 1 d .
O2 O 0.21932(3) 0.29848(12) 0.27511(15) 0.0262(2) Uani 1 1 d .
Ni1 Ni 0.5000 0.30375(3) 0.2500 0.02109(9) Uani 1 2 d S

loop_
_atom_site_aniso_label
_atom_site_aniso_U_11
_atom_site_aniso_U_22
_atom_site_aniso_U_33
_atom_site_aniso_U_23
_atom_site_aniso_U_13
_atom_site_aniso_U_12
C1 0.0245(7) 0.0218(8) 0.0273(7) -0.0018(6) 0.0059(5) 0.0030(6)
C2 0.0278(7) 0.0211(8) 0.0297(7) -0.0047(6) 0.0002(6) 0.0010(6)
C3 0.0219(7) 0.0225(8) 0.0259(7) 0.0012(6) 0.0011(5) -0.0003(5)
C4 0.0193(6) 0.0205(8) 0.0227(6) 0.0013(5) 0.0051(5) 0.0009(5)
C5 0.0208(6) 0.0222(8) 0.0220(6) 0.0020(5) 0.0057(5) 0.0025(5)
C6 0.0211(6) 0.0231(8) 0.0302(7) -0.0009(6) 0.0063(5) 0.0031(6)
C7 0.0258(7) 0.0230(9) 0.0383(9) -0.0023(7) 0.0063(6) 0.0053(6)
C8 0.0315(8) 0.0176(8) 0.0456(10) -0.0019(7) 0.0051(7) 0.0039(6)
C9 0.0251(8) 0.0184(9) 0.0401(9) -0.0003(6) 0.0053(6) 0.0005(6)
C10 0.0202(6) 0.0211(7) 0.0211(6) -0.0004(5) 0.0045(5) 0.0021(5)
C11 0.0219(6) 0.0210(8) 0.0223(6) 0.0031(5) 0.0034(5) 0.0033(5)
C12 0.0213(6) 0.0196(8) 0.0220(6) 0.0015(5) 0.0039(5) 0.0005(5)
C13 0.0197(6) 0.0193(8) 0.0194(6) -0.0017(5) 0.0024(5) 0.0016(5)
C14 0.0237(7) 0.0233(8) 0.0230(7) 0.0052(6) 0.0026(5) 0.0038(6)
C15 0.0244(7) 0.0231(8) 0.0252(7) 0.0046(6) 0.0074(5) 0.0013(6)
C16 0.0203(6) 0.0194(8) 0.0219(6) -0.0033(5) 0.0015(5) 0.0008(5)
C17 0.0184(7) 0.0385(10) 0.0291(8) -0.0014(7) 0.0040(6) -0.0014(6)
N1 0.0192(6) 0.0189(7) 0.0266(6) 0.0002(5) 0.0067(5) 0.0018(4)
N2 0.0213(6) 0.0190(7) 0.0382(7) -0.0006(5) 0.0074(5) 0.0007(5)
O1 0.0236(5) 0.0284(7) 0.0348(6) 0.0066(5) 0.0001(4) 0.0041(5)
O2 0.0193(5) 0.0323(7) 0.0269(5) 0.0047(4) 0.0041(4) 0.0018(4)
Ni1 0.01792(13) 0.01569(16) 0.03059(16) 0.000 0.00695(10) 0.000

loop_
_atom_type_symbol
_atom_type_description
_atom_type_scat_dispersion_real
_atom_type_scat_dispersion_imag
_atom_type_scat_source
C C 0.0033 0.0016 'International Tables Vol C Tables 4.2.6.8 and 6.1.1.4'
H H 0.0000 0.0000 'International Tables Vol C Tables 4.2.6.8 and 6.1.1.4'
N N 0.0061 0.0033 'International Tables Vol C Tables 4.2.6.8 and 6.1.1.4'
O O 0.0106 0.0060 'International Tables Vol C Tables 4.2.6.8 and 6.1.1.4'
Ni Ni 0.3393 1.1124 'International Tables Vol C Tables 4.2.6.8 and 6.1.1.4'

loop_
_geom_angle_atom_site_label_1
_geom_angle_atom_site_label_2
_geom_angle_atom_site_label_3
_geom_angle
_geom_angle_site_symmetry_1
_geom_angle_site_symmetry_3
N1 C1 C2 112.10(14) . .
N1 C1 H1 123.9 . .
C2 C1 H1 123.9 . .
C3 C2 C1 106.06(15) . .
C3 C2 H2 127.0 . .
C1 C2 H2 127.0 . .
C2 C3 C4 107.37(13) . .
C2 C3 H3 126.3 . .
C4 C3 H3 126.3 . .
N1 C4 C5 124.69(14) . .
N1 C4 C3 108.28(13) . .
C5 C4 C3 126.33(14) . .
C6 C5 C4 122.31(13) . .
C6 C5 C10 119.37(14) . .
C4 C5 C10 118.23(14) . .
N2 C6 C5 120.15(14) . .
N2 C6 C7 107.46(14) . .
C5 C6 C7 132.31(14) . .
C8 C7 C6 107.77(14) . .
C8 C7 H7 126.1 . .
C6 C7 H7 126.1 . .
C7 C8 C9 106.20(16) . .
C7 C8 H8 126.9 . .
C9 C8 H8 126.9 . .
N2 C9 C8 110.15(14) . .
N2 C9 C9 111.14(9) . 2_655
C8 C9 C9 138.56(11) . 2_655
C15 C10 C11 118.66(13) . .
C15 C10 C5 121.09(14) . .
C11 C10 C5 120.25(13) . .
C12 C11 C10 120.93(14) . .
C12 C11 H11 119.5 . .
C10 C11 H11 119.5 . .
C11 C12 C13 119.76(14) . .
C11 C12 H12 120.1 . .
C13 C12 H12 120.1 . .
C14 C13 C12 119.79(13) . .
C14 C13 C16 118.38(13) . .
C12 C13 C16 121.83(13) . .
C15 C14 C13 120.39(14) . .
C15 C14 H14 119.8 . .
C13 C14 H14 119.8 . .
C14 C15 C10 120.46(14) . .
C14 C15 H15 119.8 . .
C10 C15 H15 119.8 . .
O1 C16 O2 123.67(14) . .
O1 C16 C13 124.36(14) . .
O2 C16 C13 111.96(12) . .
O2 C17 H17A 109.5 . .
O2 C17 H17B 109.5 . .
H17A C17 H17B 109.5 . .
O2 C17 H17C 109.5 . .
H17A C17 H17C 109.5 . .
H17B C17 H17C 109.5 . .
C1 N1 C4 106.15(13) . .
C1 N1 Ni1 126.03(10) . .
C4 N1 Ni1 127.10(10) . .
C9 N2 C6 108.41(13) . .
C9 N2 Ni1 117.32(11) . .
C6 N2 Ni1 132.94(12) . .
C16 O2 C17 115.07(12) . .
N2 Ni1 N2 82.15(8) 2_655 .
N2 Ni1 N1 89.72(6) 2_655 2_655
N2 Ni1 N1 167.95(6) . 2_655
N2 Ni1 N1 167.95(6) 2_655 .
N2 Ni1 N1 89.72(6) . .
N1 Ni1 N1 99.61(8) 2_655 .

loop_
_geom_bond_atom_site_label_1
_geom_bond_atom_site_label_2
_geom_bond_distance
_geom_bond_site_symmetry_2
C1 N1 1.342(2) .
C1 C2 1.406(2) .
C1 H1 0.9300 .
C2 C3 1.378(2) .
C2 H2 0.9300 .
C3 C4 1.428(2) .
C3 H3 0.9300 .
C4 N1 1.4022(18) .
C4 C5 1.408(2) .
C5 C6 1.398(2) .
C5 C10 1.490(2) .
C6 N2 1.3765(18) .
C6 C7 1.435(2) .
C7 C8 1.378(2) .
C7 H7 0.9300 .
C8 C9 1.417(2) .
C8 H8 0.9300 .
C9 N2 1.349(2) .
C9 C9 1.446(3) 2_655
C10 C15 1.400(2) .
C10 C11 1.402(2) .
C11 C12 1.391(2) .
C11 H11 0.9300 .
C12 C13 1.395(2) .
C12 H12 0.9300 .
C13 C14 1.392(2) .
C13 C16 1.4905(19) .
C14 C15 1.390(2) .
C14 H14 0.9300 .
C15 H15 0.9300 .
C16 O1 1.2073(19) .
C16 O2 1.3389(19) .
C17 O2 1.4413(18) .
C17 H17A 0.9600 .
C17 H17B 0.9600 .
C17 H17C 0.9600 .
N1 Ni1 1.8940(13) .
N2 Ni1 1.8496(14) .
Ni1 N2 1.8496(14) 2_655
Ni1 N1 1.8940(13) 2_655
